data_7718015
loop_
_publ_author_name
'Haynes, Matthew D.'
'O'Reilly, Andrea'
'Poole, Alice J. M.'
'Roper, Aisling F.'
'Thum, Stefan'
'Morris, Louis J.'
'Coles, Martyn P.'
'Fulton, J. Robin'
'Harder, Sjoerd'
'Turner, Zo&#xeb; R'
'O'Hare, Dermot'

_publ_section_title
;
 Heavier alkaline earth and heterobimetallic s-block "ate" complexes of a
 di(amido)siloxane ligand: solid-state structure and dynamic
 solution-phase behaviour.
;
_journal_issue 11
_journal_name_full 'Dalton transactions (Cambridge, England : 2003)'
_journal_page_first 4542
_journal_page_last 4555
_journal_paper_doi 10.1039/d5dt00044k
_journal_volume 54
_journal_year 2025
_chemical_formula_moiety 'C64 H108 Mg2 N4 O4 Si4'
_chemical_formula_sum 'C64 H108 Mg2 N4 O4 Si4'
_chemical_formula_weight 1158.52
_space_group_crystal_system monoclinic
_space_group_IT_number 14
_space_group_name_Hall '-P 2yn'
_space_group_name_H-M_alt 'P 1 21/n 1'
_atom_sites_solution_hydrogens geom
_audit_creation_method SHELXL-2018/3
_audit_update_record
;
2024-12-18 deposited with the CCDC.	2025-02-06 downloaded from the CCDC.
;
_cell_angle_alpha 90
_cell_angle_beta 102.0080(10)
_cell_angle_gamma 90
_cell_formula_units_Z 4
_cell_length_a 21.3834(3)
_cell_length_b 13.9337(2)
_cell_length_c 27.2300(3)
_cell_measurement_reflns_used 23510
_cell_measurement_temperature 150(2)
_cell_measurement_theta_max 72.303
_cell_measurement_theta_min 4.581
_cell_volume 7935.65(18)
_computing_cell_refinement 'CrysAlisPro 1.171.40.53 (Rigaku OD, 2019)'
_computing_data_collection 'CrysAlisPro 1.171.40.53 (Rigaku OD, 2019)'
_computing_data_reduction 'CrysAlisPro 1.171.40.53 (Rigaku OD, 2019)'
_computing_molecular_graphics 'Ortep for Windows (Farrugia, 2012)'
_computing_publication_material 'WinGX publication routines (Farrugia, 2012)'
_computing_structure_refinement 'SHELXL-2019/2 (Sheldrick, 2019)'
_computing_structure_solution 'SHELXT-2018/2 (Sheldrick, 2015)'
_diffrn_ambient_environment N~2~
_diffrn_ambient_temperature 149.99(10)
_diffrn_detector 'CCD plate'
_diffrn_detector_area_resol_mean 8.0856
_diffrn_detector_type EosS2
_diffrn_measured_fraction_theta_full 0.999
_diffrn_measured_fraction_theta_max 0.991
_diffrn_measurement_device 'four-circle diffractometer'
_diffrn_measurement_device_type 'SuperNova, Dual, Cu at home/near, EosS2'
_diffrn_measurement_method '\w scans'
_diffrn_orient_matrix_type 'CrysAlisPro convention (1999,Acta A55,543-557)'
_diffrn_orient_matrix_UB_11 -0.0578126
_diffrn_orient_matrix_UB_12 -0.0073508
_diffrn_orient_matrix_UB_13 -0.0443035
_diffrn_orient_matrix_UB_21 0.0423922
_diffrn_orient_matrix_UB_22 -0.0493122
_diffrn_orient_matrix_UB_23 -0.0318455
_diffrn_orient_matrix_UB_31 -0.0168692
_diffrn_orient_matrix_UB_32 -0.0986712
_diffrn_orient_matrix_UB_33 0.0192433
_diffrn_radiation_monochromator mirror
_diffrn_radiation_probe x-ray
_diffrn_radiation_type 'Cu K\a'
_diffrn_radiation_wavelength 1.54184
_diffrn_reflns_av_R_equivalents 0.0303
_diffrn_reflns_av_unetI/netI 0.0333
_diffrn_reflns_Laue_measured_fraction_full 0.999
_diffrn_reflns_Laue_measured_fraction_max 0.991
_diffrn_reflns_limit_h_max 26
_diffrn_reflns_limit_h_min -25
_diffrn_reflns_limit_k_max 13
_diffrn_reflns_limit_k_min -17
_diffrn_reflns_limit_l_max 33
_diffrn_reflns_limit_l_min -33
_diffrn_reflns_number 54387
_diffrn_reflns_point_group_measured_fraction_full 0.999
_diffrn_reflns_point_group_measured_fraction_max 0.991
_diffrn_reflns_theta_full 67.680
_diffrn_reflns_theta_max 72.468
_diffrn_reflns_theta_min 3.580
_diffrn_source 'micro-focus sealed X-ray tube'
_diffrn_source_type 'SuperNova (Cu) X-ray Source'
_exptl_absorpt_coefficient_mu 1.151
_exptl_absorpt_correction_T_max 1
_exptl_absorpt_correction_T_min 0.666
_exptl_absorpt_correction_type gaussian
_exptl_absorpt_process_details
;
        CrysAlisPro 1.171.40.53 (Rigaku Oxford Diffraction, 2019)
        Numerical absorption correction based on gaussian integration over
                        a multifaceted crystal model
        Empirical absorption correction using spherical harmonics,
 implemented in SCALE3 ABSPACK scaling algorithm.
;
_exptl_crystal_colour colourless
_exptl_crystal_density_diffrn 0.970
_exptl_crystal_density_method 'not measured'
_exptl_crystal_description block
_exptl_crystal_F_000 2528
_exptl_crystal_size_max 0.23
_exptl_crystal_size_mid 0.119
_exptl_crystal_size_min 0.085
_refine_diff_density_max 0.971
_refine_diff_density_min -0.326
_refine_diff_density_rms 0.038
_refine_ls_extinction_method none
_refine_ls_goodness_of_fit_ref 1.042
_refine_ls_hydrogen_treatment constr
_refine_ls_matrix_type full
_refine_ls_number_parameters 746
_refine_ls_number_reflns 15587
_refine_ls_number_restraints 0
_refine_ls_restrained_S_all 1.042
_refine_ls_R_factor_all 0.0402
_refine_ls_R_factor_gt 0.0337
_refine_ls_shift/su_max 0.002
_refine_ls_shift/su_mean 0.000
_refine_ls_structure_factor_coef Fsqd
_refine_ls_weighting_details 'w=1/[\s^2^(Fo^2^)+(0.0540P)^2^+0.2951P] where P=(Fo^2^+2Fc^2^)/3'
_refine_ls_weighting_scheme calc
_refine_ls_wR_factor_gt 0.0884
_refine_ls_wR_factor_ref 0.0913
_reflns_Friedel_coverage 0.000
_reflns_number_gt 13191
_reflns_number_total 15587
_reflns_threshold_expression 'I > 2\s(I)'
_cod_data_source_file d5dt00044k2.cif
_cod_data_source_block X24-AOR9-100
_cod_depositor_comments 'Adding full bibliography for 7718002--7718016.cif.'
_cod_original_sg_symbol_H-M 'P 21/n'
_cod_database_code 7718015
_shelx_shelxl_version_number 2018/3
_shelx_space_group_comment
;
The symmetry employed for this shelxl refinement is uniquely defined
by the following loop, which should always be used as a source of
symmetry information in preference to the above space-group names.
They are only intended as comments.
;
_platon_squeeze_void_probe_radius 1.20

loop_
_space_group_symop_operation_xyz
'x, y, z'
'-x+1/2, y+1/2, -z+1/2'
'-x, -y, -z'
'x-1/2, -y-1/2, z-1/2'

loop_
_atom_site_label
_atom_site_type_symbol
_atom_site_fract_x
_atom_site_fract_y
_atom_site_fract_z
_atom_site_U_iso_or_equiv
_atom_site_adp_type
_atom_site_occupancy
_atom_site_site_symmetry_order
_atom_site_calc_flag
_atom_site_refinement_flags_posn
_atom_site_refinement_flags_adp
_atom_site_refinement_flags_occupancy
_atom_site_disorder_assembly
_atom_site_disorder_group
Si1 Si 0.38479(2) 0.59837(2) 0.23208(2) 0.02093(7) Uani 1 1 d . . . . .
Si2 Si 0.49478(2) 0.58224(2) 0.32978(2) 0.02120(7) Uani 1 1 d . . . . .
Si3 Si 0.56474(2) 0.89756(2) 0.28430(2) 0.02312(7) Uani 1 1 d . . . . .
Si4 Si 0.56157(2) 0.77343(2) 0.18957(2) 0.02547(7) Uani 1 1 d . . . . .
Mg1 Mg 0.49995(2) 0.56745(3) 0.20336(2) 0.02188(8) Uani 1 1 d . . . . .
Mg2 Mg 0.45629(2) 0.81247(3) 0.33824(2) 0.02275(8) Uani 1 1 d . . . . .
O1 O 0.45908(4) 0.58266(6) 0.26801(3) 0.02118(15) Uani 1 1 d . . . . .
O2 O 0.55101(4) 0.80584(6) 0.24562(3) 0.02907(18) Uani 1 1 d . . . . .
O3 O 0.53677(5) 0.43188(6) 0.21519(4) 0.0329(2) Uani 1 1 d . . . . .
O4 O 0.39218(4) 0.87292(6) 0.37369(3) 0.02978(18) Uani 1 1 d . . . . .
N1 N 0.40265(4) 0.57565(7) 0.17587(4) 0.02185(18) Uani 1 1 d . . . . .
N2 N 0.46971(5) 0.67586(7) 0.36086(3) 0.02183(18) Uani 1 1 d . . . . .
N3 N 0.49839(5) 0.91890(7) 0.30850(4) 0.02230(18) Uani 1 1 d . . . . .
N4 N 0.56896(4) 0.65212(7) 0.18804(4) 0.02336(19) Uani 1 1 d . . . . .
C1 C 0.36358(5) 0.55854(9) 0.12793(4) 0.0232(2) Uani 1 1 d . . . . .
C2 C 0.32628(6) 0.63172(9) 0.09916(4) 0.0264(2) Uani 1 1 d . . . . .
C3 C 0.29273(6) 0.61256(10) 0.05037(5) 0.0319(3) Uani 1 1 d . . . . .
H3 H 0.268312 0.662398 0.031711 0.038 Uiso 1 1 calc R U . . .
C4 C 0.29400(6) 0.52330(11) 0.02846(5) 0.0331(3) Uani 1 1 d . . . . .
H4 H 0.271867 0.512190 -0.005086 0.040 Uiso 1 1 calc R U . . .
C5 C 0.32812(6) 0.45073(10) 0.05637(5) 0.0312(3) Uani 1 1 d . . . . .
H5 H 0.328441 0.388771 0.041871 0.037 Uiso 1 1 calc R U . . .
C6 C 0.36220(6) 0.46577(9) 0.10537(4) 0.0257(2) Uani 1 1 d . . . . .
C7 C 0.31713(6) 0.73048(9) 0.12013(5) 0.0309(3) Uani 1 1 d . . . . .
H7 H 0.351242 0.740080 0.150960 0.037 Uiso 1 1 calc R U . . .
C8 C 0.32242(9) 0.81231(11) 0.08332(6) 0.0459(4) Uani 1 1 d . . . . .
H8A H 0.322257 0.874131 0.100459 0.069 Uiso 1 1 calc R U . . .
H8B H 0.286040 0.809429 0.054742 0.069 Uiso 1 1 calc R U . . .
H8C H 0.362324 0.805528 0.071304 0.069 Uiso 1 1 calc R U . . .
C9 C 0.25210(7) 0.73491(11) 0.13559(6) 0.0402(3) Uani 1 1 d . . . . .
H9A H 0.248093 0.796279 0.152253 0.060 Uiso 1 1 calc R U . . .
H9B H 0.248946 0.682101 0.158723 0.060 Uiso 1 1 calc R U . . .
H9C H 0.217759 0.729189 0.105673 0.060 Uiso 1 1 calc R U . . .
C10 C 0.39424(7) 0.37973(9) 0.13428(5) 0.0321(3) Uani 1 1 d . . . . .
H10 H 0.430443 0.403856 0.160761 0.039 Uiso 1 1 calc R U . . .
C11 C 0.42122(8) 0.30589(11) 0.10253(6) 0.0407(3) Uani 1 1 d . . . . .
H11A H 0.445999 0.257696 0.124600 0.061 Uiso 1 1 calc R U . . .
H11B H 0.448974 0.338309 0.083286 0.061 Uiso 1 1 calc R U . . .
H11C H 0.385937 0.274428 0.079398 0.061 Uiso 1 1 calc R U . . .
C12 C 0.34683(11) 0.32942(12) 0.16052(8) 0.0580(5) Uani 1 1 d . . . . .
H12A H 0.369214 0.280317 0.183362 0.087 Uiso 1 1 calc R U . . .
H12B H 0.313179 0.299091 0.135358 0.087 Uiso 1 1 calc R U . . .
H12C H 0.327649 0.376556 0.179666 0.087 Uiso 1 1 calc R U . . .
C13 C 0.32426(7) 0.51637(12) 0.25007(5) 0.0387(3) Uani 1 1 d . . . . .
H13A H 0.310191 0.542531 0.279388 0.058 Uiso 1 1 calc R U . . .
H13B H 0.343363 0.452930 0.258299 0.058 Uiso 1 1 calc R U . . .
H13C H 0.287456 0.510614 0.221986 0.058 Uiso 1 1 calc R U . . .
C14 C 0.36487(7) 0.72313(10) 0.25019(5) 0.0325(3) Uani 1 1 d . . . . .
H14A H 0.364074 0.724658 0.286040 0.049 Uiso 1 1 calc R U . . .
H14B H 0.322842 0.741706 0.230571 0.049 Uiso 1 1 calc R U . . .
H14C H 0.397311 0.768050 0.243416 0.049 Uiso 1 1 calc R U . . .
C15 C 0.58058(6) 0.58781(10) 0.32641(5) 0.0335(3) Uani 1 1 d . . . . .
H15A H 0.607049 0.583288 0.360340 0.050 Uiso 1 1 calc R U . . .
H15B H 0.589253 0.648713 0.311103 0.050 Uiso 1 1 calc R U . . .
H15C H 0.590710 0.534355 0.306002 0.050 Uiso 1 1 calc R U . . .
C16 C 0.47789(7) 0.46447(9) 0.35793(5) 0.0342(3) Uani 1 1 d . . . . .
H16A H 0.479973 0.472755 0.393973 0.051 Uiso 1 1 calc R U . . .
H16B H 0.509757 0.417011 0.352829 0.051 Uiso 1 1 calc R U . . .
H16C H 0.435114 0.442176 0.341678 0.051 Uiso 1 1 calc R U . . .
C17 C 0.46366(6) 0.66144(8) 0.41189(4) 0.0239(2) Uani 1 1 d . . . . .
C18 C 0.40625(6) 0.62491(9) 0.42322(5) 0.0282(2) Uani 1 1 d . . . . .
C19 C 0.39934(7) 0.61925(11) 0.47287(5) 0.0373(3) Uani 1 1 d . . . . .
H19 H 0.360264 0.596375 0.479886 0.045 Uiso 1 1 calc R U . . .
C20 C 0.44830(8) 0.64631(12) 0.51230(5) 0.0422(3) Uani 1 1 d . . . . .
H20 H 0.442612 0.643489 0.545951 0.051 Uiso 1 1 calc R U . . .
C21 C 0.50517(7) 0.67728(11) 0.50190(5) 0.0368(3) Uani 1 1 d . . . . .
H21 H 0.539225 0.693875 0.528933 0.044 Uiso 1 1 calc R U . . .
C22 C 0.51437(6) 0.68507(9) 0.45273(5) 0.0283(2) Uani 1 1 d . . . . .
C23 C 0.35060(6) 0.59249(9) 0.38230(5) 0.0294(2) Uani 1 1 d . . . . .
H23 H 0.366576 0.586785 0.350417 0.035 Uiso 1 1 calc R U . . .
C24 C 0.29622(7) 0.66606(10) 0.37353(5) 0.0365(3) Uani 1 1 d . . . . .
H24A H 0.261309 0.643050 0.346906 0.055 Uiso 1 1 calc R U . . .
H24B H 0.312040 0.727488 0.363482 0.055 Uiso 1 1 calc R U . . .
H24C H 0.280516 0.674717 0.404576 0.055 Uiso 1 1 calc R U . . .
C25 C 0.32457(7) 0.49377(11) 0.39344(6) 0.0413(3) Uani 1 1 d . . . . .
H25A H 0.295317 0.469873 0.363342 0.062 Uiso 1 1 calc R U . . .
H25B H 0.301611 0.499798 0.420905 0.062 Uiso 1 1 calc R U . . .
H25C H 0.360194 0.448726 0.403159 0.062 Uiso 1 1 calc R U . . .
C26 C 0.57965(6) 0.71617(10) 0.44510(5) 0.0335(3) Uani 1 1 d . . . . .
H26 H 0.577090 0.722801 0.408169 0.040 Uiso 1 1 calc R U . . .
C27 C 0.60034(9) 0.81312(13) 0.46945(7) 0.0522(4) Uani 1 1 d . . . . .
H27A H 0.641106 0.832275 0.461321 0.078 Uiso 1 1 calc R U . . .
H27B H 0.605453 0.807733 0.505958 0.078 Uiso 1 1 calc R U . . .
H27C H 0.567730 0.861484 0.456691 0.078 Uiso 1 1 calc R U . . .
C28 C 0.62996(8) 0.63919(14) 0.46486(7) 0.0505(4) Uani 1 1 d . . . . .
H28A H 0.615177 0.576871 0.450215 0.076 Uiso 1 1 calc R U . . .
H28B H 0.636406 0.635515 0.501513 0.076 Uiso 1 1 calc R U . . .
H28C H 0.670400 0.656027 0.455471 0.076 Uiso 1 1 calc R U . . .
C29 C 0.47290(5) 1.01356(8) 0.30891(4) 0.0235(2) Uani 1 1 d . . . . .
C30 C 0.49159(6) 1.07455(9) 0.35125(5) 0.0299(3) Uani 1 1 d . . . . .
C31 C 0.46234(8) 1.16379(10) 0.35271(6) 0.0380(3) Uani 1 1 d . . . . .
H31 H 0.475253 1.203646 0.381331 0.046 Uiso 1 1 calc R U . . .
C32 C 0.41509(8) 1.19543(9) 0.31353(6) 0.0390(3) Uani 1 1 d . . . . .
H32 H 0.394649 1.255418 0.315507 0.047 Uiso 1 1 calc R U . . .
C33 C 0.39804(7) 1.13834(9) 0.27138(5) 0.0333(3) Uani 1 1 d . . . . .
H33 H 0.365965 1.160214 0.244124 0.040 Uiso 1 1 calc R U . . .
C34 C 0.42678(6) 1.04921(8) 0.26781(5) 0.0261(2) Uani 1 1 d . . . . .
C35 C 0.54411(8) 1.04545(11) 0.39525(6) 0.0422(3) Uani 1 1 d . . . . .
H35 H 0.550463 0.974565 0.393267 0.051 Uiso 1 1 calc R U . . .
C36 C 0.60708(9) 1.09448(18) 0.39232(9) 0.0695(6) Uani 1 1 d . . . . .
H36A H 0.641004 1.071105 0.419612 0.104 Uiso 1 1 calc R U . . .
H36B H 0.602533 1.164064 0.395491 0.104 Uiso 1 1 calc R U . . .
H36C H 0.618120 1.079751 0.359967 0.104 Uiso 1 1 calc R U . . .
C37 C 0.52746(10) 1.06761(13) 0.44605(6) 0.0553(4) Uani 1 1 d . . . . .
H37A H 0.555694 1.030939 0.472415 0.083 Uiso 1 1 calc R U . . .
H37B H 0.482914 1.049693 0.445136 0.083 Uiso 1 1 calc R U . . .
H37C H 0.533112 1.136373 0.453155 0.083 Uiso 1 1 calc R U . . .
C38 C 0.40534(6) 0.99284(9) 0.21947(5) 0.0284(2) Uani 1 1 d . . . . .
H38 H 0.431819 0.933227 0.221669 0.034 Uiso 1 1 calc R U . . .
C39 C 0.33525(7) 0.96334(10) 0.21228(5) 0.0370(3) Uani 1 1 d . . . . .
H39A H 0.323433 0.923843 0.181991 0.055 Uiso 1 1 calc R U . . .
H39B H 0.308323 1.020878 0.208743 0.055 Uiso 1 1 calc R U . . .
H39C H 0.329005 0.926375 0.241502 0.055 Uiso 1 1 calc R U . . .
C40 C 0.41452(8) 1.04994(10) 0.17330(5) 0.0377(3) Uani 1 1 d . . . . .
H40A H 0.404093 1.009081 0.143416 0.057 Uiso 1 1 calc R U . . .
H40B H 0.459073 1.071169 0.178113 0.057 Uiso 1 1 calc R U . . .
H40C H 0.386250 1.106027 0.168878 0.057 Uiso 1 1 calc R U . . .
C41 C 0.58705(6) 1.00624(9) 0.25145(6) 0.0339(3) Uani 1 1 d . . . . .
H41A H 0.588731 1.062271 0.273434 0.051 Uiso 1 1 calc R U . . .
H41B H 0.555055 1.017021 0.220510 0.051 Uiso 1 1 calc R U . . .
H41C H 0.629051 0.996363 0.243178 0.051 Uiso 1 1 calc R U . . .
C42 C 0.63578(6) 0.85969(11) 0.33316(5) 0.0363(3) Uani 1 1 d . . . . .
H42A H 0.649404 0.912971 0.356415 0.054 Uiso 1 1 calc R U . . .
H42B H 0.670842 0.841773 0.316841 0.054 Uiso 1 1 calc R U . . .
H42C H 0.624229 0.804517 0.351754 0.054 Uiso 1 1 calc R U . . .
C43 C 0.48903(9) 0.81958(13) 0.14567(6) 0.0500(4) Uani 1 1 d . . . . .
H43A H 0.493875 0.810554 0.110964 0.075 Uiso 1 1 calc R U . . .
H43B H 0.483790 0.888047 0.151997 0.075 Uiso 1 1 calc R U . . .
H43C H 0.451311 0.784392 0.150978 0.075 Uiso 1 1 calc R U . . .
C44 C 0.63236(9) 0.83487(11) 0.17351(8) 0.0524(4) Uani 1 1 d . . . . .
H44A H 0.644934 0.801558 0.145374 0.079 Uiso 1 1 calc R U . . .
H44B H 0.667979 0.833725 0.202710 0.079 Uiso 1 1 calc R U . . .
H44C H 0.621312 0.901551 0.164027 0.079 Uiso 1 1 calc R U . . .
C45 C 0.61639(6) 0.61167(9) 0.16459(5) 0.0258(2) Uani 1 1 d . . . . .
C46 C 0.67797(6) 0.58783(10) 0.19269(5) 0.0307(3) Uani 1 1 d . . . . .
C47 C 0.72237(7) 0.54406(12) 0.16881(6) 0.0409(3) Uani 1 1 d . . . . .
H47 H 0.763565 0.528477 0.187896 0.049 Uiso 1 1 calc R U . . .
C48 C 0.70784(7) 0.52286(13) 0.11810(6) 0.0481(4) Uani 1 1 d . . . . .
H48 H 0.738296 0.491750 0.102665 0.058 Uiso 1 1 calc R U . . .
C49 C 0.64854(7) 0.54750(12) 0.09026(6) 0.0422(3) Uani 1 1 d . . . . .
H49 H 0.638506 0.533643 0.055345 0.051 Uiso 1 1 calc R U . . .
C50 C 0.60291(6) 0.59245(10) 0.11237(5) 0.0314(3) Uani 1 1 d . . . . .
C51 C 0.69756(6) 0.60751(11) 0.24852(5) 0.0354(3) Uani 1 1 d . . . . .
H51 H 0.660790 0.639248 0.259458 0.043 Uiso 1 1 calc R U . . .
C52 C 0.75501(8) 0.67567(14) 0.26038(7) 0.0502(4) Uani 1 1 d . . . . .
H52A H 0.763971 0.691722 0.296205 0.075 Uiso 1 1 calc R U . . .
H52B H 0.745308 0.734485 0.240528 0.075 Uiso 1 1 calc R U . . .
H52C H 0.792483 0.644360 0.252006 0.075 Uiso 1 1 calc R U . . .
C53 C 0.71278(7) 0.51467(13) 0.27850(6) 0.0452(3) Uani 1 1 d . . . . .
H53A H 0.722052 0.529378 0.314477 0.068 Uiso 1 1 calc R U . . .
H53B H 0.750082 0.483797 0.269594 0.068 Uiso 1 1 calc R U . . .
H53C H 0.675976 0.471296 0.270643 0.068 Uiso 1 1 calc R U . . .
C54 C 0.53884(7) 0.61869(11) 0.07966(5) 0.0372(3) Uani 1 1 d . . . . .
H54 H 0.516165 0.661264 0.099841 0.045 Uiso 1 1 calc R U . . .
C55 C 0.54557(10) 0.67371(15) 0.03296(7) 0.0586(5) Uani 1 1 d . . . . .
H55A H 0.503136 0.692518 0.014188 0.088 Uiso 1 1 calc R U . . .
H55B H 0.566397 0.632883 0.011806 0.088 Uiso 1 1 calc R U . . .
H55C H 0.571529 0.731256 0.042721 0.088 Uiso 1 1 calc R U . . .
C56 C 0.49799(8) 0.52952(14) 0.06577(6) 0.0485(4) Uani 1 1 d . . . . .
H56A H 0.456792 0.547784 0.044673 0.073 Uiso 1 1 calc R U . . .
H56B H 0.490839 0.498384 0.096400 0.073 Uiso 1 1 calc R U . . .
H56C H 0.520029 0.484908 0.047282 0.073 Uiso 1 1 calc R U . . .
C57 C 0.57599(7) 0.37964(10) 0.18590(6) 0.0381(3) Uani 1 1 d . . . . .
H57A H 0.615293 0.416063 0.184372 0.046 Uiso 1 1 calc R U . . .
H57B H 0.551816 0.368011 0.151267 0.046 Uiso 1 1 calc R U . . .
C58 C 0.59224(10) 0.28577(13) 0.21374(9) 0.0598(5) Uani 1 1 d . . . . .
H58A H 0.598375 0.233529 0.190555 0.072 Uiso 1 1 calc R U . . .
H58B H 0.631296 0.291946 0.240418 0.072 Uiso 1 1 calc R U . . .
C59 C 0.53422(11) 0.26821(13) 0.23563(9) 0.0618(5) Uani 1 1 d . . . . .
H59A H 0.499013 0.239876 0.210377 0.074 Uiso 1 1 calc R U . . .
H59B H 0.544355 0.224997 0.265078 0.074 Uiso 1 1 calc R U . . .
C60 C 0.51728(9) 0.36517(11) 0.25043(6) 0.0454(4) Uani 1 1 d . . . . .
H60A H 0.470673 0.369872 0.248686 0.055 Uiso 1 1 calc R U . . .
H60B H 0.539914 0.379696 0.285186 0.055 Uiso 1 1 calc R U . . .
C61 C 0.33877(7) 0.93445(10) 0.35001(5) 0.0351(3) Uani 0.739(9) 1 d . . P A 1
H61A H 0.302339 0.895498 0.332167 0.042 Uiso 0.739(9) 1 calc R U P A 1
H61B H 0.352019 0.979252 0.325849 0.042 Uiso 0.739(9) 1 calc R U P A 1
C62 C 0.32073(18) 0.9896(3) 0.39417(12) 0.0405(7) Uani 0.739(9) 1 d . . P A 1
H62A H 0.347110 1.048082 0.402352 0.049 Uiso 0.739(9) 1 calc R U P A 1
H62B H 0.274976 1.007760 0.386623 0.049 Uiso 0.739(9) 1 calc R U P A 1
C63 C 0.33510(14) 0.9166(3) 0.43682(8) 0.0404(7) Uani 0.739(9) 1 d . . P A 1
H63A H 0.340879 0.948062 0.470061 0.048 Uiso 0.739(9) 1 calc R U P A 1
H63B H 0.301002 0.867571 0.433774 0.048 Uiso 0.739(9) 1 calc R U P A 1
C64 C 0.39717(7) 0.87370(12) 0.42829(5) 0.0393(3) Uani 0.739(9) 1 d . . P A 1
H64A H 0.434056 0.913094 0.444926 0.047 Uiso 0.739(9) 1 calc R U P A 1
H64B H 0.402793 0.807678 0.441929 0.047 Uiso 0.739(9) 1 calc R U P A 1
C61A C 0.33877(7) 0.93445(10) 0.35001(5) 0.0351(3) Uani 0.261(9) 1 d . . P A 2
H61C H 0.354919 0.995253 0.338499 0.042 Uiso 0.261(9) 1 calc R U P A 2
H61D H 0.312201 0.901658 0.320692 0.042 Uiso 0.261(9) 1 calc R U P A 2
C62A C 0.3021(4) 0.9530(8) 0.3873(3) 0.0360(19) Uani 0.261(9) 1 d . . P A 2
H62C H 0.274140 0.898238 0.391362 0.043 Uiso 0.261(9) 1 calc R U P A 2
H62D H 0.275984 1.011968 0.379797 0.043 Uiso 0.261(9) 1 calc R U P A 2
C63A C 0.3553(5) 0.9655(9) 0.4322(3) 0.049(3) Uani 0.261(9) 1 d . . P A 2
H63C H 0.339181 0.965799 0.463766 0.059 Uiso 0.261(9) 1 calc R U P A 2
H63D H 0.379547 1.025342 0.429996 0.059 Uiso 0.261(9) 1 calc R U P A 2
C64A C 0.39717(7) 0.87370(12) 0.42829(5) 0.0393(3) Uani 0.261(9) 1 d . . P A 2
H64C H 0.441880 0.881767 0.446784 0.047 Uiso 0.261(9) 1 calc R U P A 2
H64D H 0.378654 0.815151 0.440165 0.047 Uiso 0.261(9) 1 calc R U P A 2

loop_
_atom_site_aniso_label
_atom_site_aniso_U_11
_atom_site_aniso_U_22
_atom_site_aniso_U_33
_atom_site_aniso_U_23
_atom_site_aniso_U_13
_atom_site_aniso_U_12
Si1 0.01963(14) 0.02320(15) 0.02020(14) -0.00009(11) 0.00466(10) 0.00114(10)
Si2 0.02280(14) 0.01982(14) 0.02035(14) 0.00086(11) 0.00304(10) 0.00390(10)
Si3 0.02175(15) 0.02008(14) 0.02847(15) -0.00256(11) 0.00737(11) -0.00050(10)
Si4 0.02689(16) 0.02286(15) 0.02949(16) -0.00184(12) 0.01236(12) 0.00104(11)
Mg1 0.02068(18) 0.02051(18) 0.02516(18) -0.00141(14) 0.00641(13) 0.00177(13)
Mg2 0.02283(18) 0.01932(18) 0.02700(18) 0.00022(14) 0.00724(14) 0.00206(13)
O1 0.0214(4) 0.0210(4) 0.0212(4) -0.0002(3) 0.0045(3) 0.0023(3)
O2 0.0348(5) 0.0230(4) 0.0327(4) -0.0054(3) 0.0146(3) -0.0011(3)
O3 0.0379(5) 0.0229(4) 0.0397(5) -0.0004(4) 0.0121(4) 0.0086(3)
O4 0.0281(4) 0.0297(4) 0.0334(4) 0.0001(4) 0.0107(3) 0.0066(3)
N1 0.0214(4) 0.0227(5) 0.0217(4) -0.0013(4) 0.0051(3) -0.0008(3)
N2 0.0244(4) 0.0211(4) 0.0196(4) 0.0004(3) 0.0039(3) 0.0017(3)
N3 0.0239(5) 0.0185(4) 0.0248(4) -0.0027(4) 0.0059(3) 0.0005(3)
N4 0.0202(4) 0.0239(5) 0.0278(5) -0.0042(4) 0.0091(3) 0.0007(3)
C1 0.0207(5) 0.0286(6) 0.0216(5) -0.0004(4) 0.0074(4) -0.0042(4)
C2 0.0243(5) 0.0311(6) 0.0239(5) 0.0012(5) 0.0053(4) -0.0029(4)
C3 0.0308(6) 0.0399(7) 0.0240(6) 0.0033(5) 0.0032(4) -0.0008(5)
C4 0.0303(6) 0.0478(8) 0.0211(5) -0.0043(5) 0.0048(4) -0.0053(5)
C5 0.0318(6) 0.0365(7) 0.0268(6) -0.0088(5) 0.0095(5) -0.0072(5)
C6 0.0256(5) 0.0283(6) 0.0245(5) -0.0022(5) 0.0083(4) -0.0047(4)
C7 0.0319(6) 0.0284(6) 0.0287(6) 0.0028(5) -0.0016(5) 0.0010(5)
C8 0.0596(9) 0.0347(7) 0.0362(7) 0.0080(6) -0.0062(6) -0.0045(6)
C9 0.0337(7) 0.0367(7) 0.0471(8) -0.0086(6) 0.0013(6) 0.0072(5)
C10 0.0418(7) 0.0246(6) 0.0302(6) -0.0036(5) 0.0081(5) -0.0048(5)
C11 0.0476(8) 0.0348(7) 0.0402(7) -0.0052(6) 0.0104(6) 0.0044(6)
C12 0.0820(13) 0.0334(8) 0.0718(12) 0.0119(8) 0.0464(10) 0.0028(8)
C13 0.0321(7) 0.0554(9) 0.0295(6) -0.0037(6) 0.0088(5) -0.0161(6)
C14 0.0355(7) 0.0340(7) 0.0271(6) -0.0007(5) 0.0044(5) 0.0146(5)
C15 0.0241(6) 0.0402(7) 0.0346(6) -0.0072(5) 0.0026(5) 0.0074(5)
C16 0.0508(8) 0.0220(6) 0.0303(6) 0.0038(5) 0.0100(5) 0.0065(5)
C17 0.0269(6) 0.0224(5) 0.0222(5) 0.0003(4) 0.0044(4) 0.0035(4)
C18 0.0301(6) 0.0302(6) 0.0246(6) 0.0031(5) 0.0060(4) 0.0008(5)
C19 0.0357(7) 0.0489(8) 0.0292(6) 0.0059(6) 0.0114(5) -0.0017(6)
C20 0.0478(8) 0.0587(9) 0.0212(6) 0.0043(6) 0.0097(5) 0.0033(7)
C21 0.0389(7) 0.0462(8) 0.0225(6) -0.0011(5) -0.0001(5) 0.0044(6)
C22 0.0286(6) 0.0303(6) 0.0245(5) -0.0001(5) 0.0022(4) 0.0039(5)
C23 0.0291(6) 0.0306(6) 0.0286(6) 0.0026(5) 0.0062(5) -0.0049(5)
C24 0.0313(6) 0.0374(7) 0.0393(7) -0.0001(6) 0.0042(5) -0.0018(5)
C25 0.0414(8) 0.0377(8) 0.0443(8) 0.0060(6) 0.0077(6) -0.0104(6)
C26 0.0283(6) 0.0413(7) 0.0279(6) -0.0011(5) -0.0006(5) -0.0005(5)
C27 0.0521(9) 0.0520(10) 0.0492(9) -0.0098(8) 0.0030(7) -0.0162(7)
C28 0.0343(7) 0.0662(11) 0.0488(8) 0.0096(8) 0.0038(6) 0.0136(7)
C29 0.0251(5) 0.0188(5) 0.0285(5) -0.0021(4) 0.0102(4) -0.0017(4)
C30 0.0344(6) 0.0238(6) 0.0328(6) -0.0063(5) 0.0103(5) -0.0022(5)
C31 0.0515(8) 0.0240(6) 0.0409(7) -0.0119(5) 0.0153(6) -0.0019(5)
C32 0.0535(8) 0.0199(6) 0.0472(8) -0.0017(5) 0.0188(6) 0.0082(5)
C33 0.0409(7) 0.0242(6) 0.0363(6) 0.0034(5) 0.0116(5) 0.0070(5)
C34 0.0295(6) 0.0200(5) 0.0308(6) 0.0009(4) 0.0111(4) 0.0009(4)
C35 0.0467(8) 0.0364(7) 0.0386(7) -0.0167(6) -0.0027(6) 0.0023(6)
C36 0.0424(10) 0.0846(15) 0.0762(13) -0.0310(12) 0.0003(9) -0.0038(9)
C37 0.0766(12) 0.0487(9) 0.0345(8) -0.0141(7) -0.0024(7) 0.0056(8)
C38 0.0326(6) 0.0234(6) 0.0282(6) 0.0013(5) 0.0041(4) 0.0064(4)
C39 0.0341(7) 0.0340(7) 0.0399(7) -0.0022(6) 0.0011(5) 0.0034(5)
C40 0.0503(8) 0.0323(7) 0.0315(6) 0.0044(5) 0.0107(5) 0.0087(6)
C41 0.0332(6) 0.0256(6) 0.0463(7) 0.0000(5) 0.0161(5) -0.0039(5)
C42 0.0248(6) 0.0405(7) 0.0423(7) 0.0000(6) 0.0043(5) 0.0014(5)
C43 0.0596(10) 0.0444(9) 0.0418(8) -0.0010(7) 0.0005(7) 0.0218(7)
C44 0.0586(10) 0.0327(7) 0.0812(12) -0.0067(7) 0.0496(9) -0.0070(7)
C45 0.0215(5) 0.0265(6) 0.0315(6) -0.0061(5) 0.0105(4) -0.0017(4)
C46 0.0229(6) 0.0340(6) 0.0366(7) -0.0074(5) 0.0094(5) -0.0003(5)
C47 0.0237(6) 0.0520(8) 0.0479(8) -0.0100(7) 0.0097(5) 0.0077(6)
C48 0.0359(8) 0.0637(10) 0.0497(9) -0.0159(8) 0.0204(6) 0.0112(7)
C49 0.0403(8) 0.0534(9) 0.0360(7) -0.0147(6) 0.0150(6) 0.0040(6)
C50 0.0289(6) 0.0357(7) 0.0317(6) -0.0069(5) 0.0109(5) 0.0007(5)
C51 0.0233(6) 0.0440(8) 0.0375(7) -0.0079(6) 0.0029(5) 0.0045(5)
C52 0.0353(8) 0.0575(10) 0.0532(9) -0.0159(8) -0.0013(6) -0.0053(7)
C53 0.0336(7) 0.0568(9) 0.0439(8) 0.0016(7) 0.0049(6) 0.0107(6)
C54 0.0355(7) 0.0479(8) 0.0275(6) -0.0093(6) 0.0051(5) 0.0050(6)
C55 0.0601(11) 0.0599(11) 0.0490(9) 0.0121(8) -0.0042(8) -0.0109(8)
C56 0.0340(7) 0.0684(11) 0.0424(8) -0.0015(7) 0.0070(6) -0.0084(7)
C57 0.0334(7) 0.0300(7) 0.0529(8) -0.0090(6) 0.0137(6) 0.0075(5)
C58 0.0600(11) 0.0358(8) 0.0874(14) 0.0020(9) 0.0244(10) 0.0217(7)
C59 0.0827(14) 0.0351(9) 0.0717(12) 0.0037(8) 0.0257(10) 0.0120(8)
C60 0.0653(10) 0.0282(7) 0.0478(8) 0.0079(6) 0.0232(7) 0.0122(6)
C61 0.0332(7) 0.0348(7) 0.0408(7) 0.0095(6) 0.0153(5) 0.0119(5)
C62 0.0413(16) 0.0364(17) 0.0465(15) -0.0016(12) 0.0149(12) 0.0135(12)
C63 0.0412(13) 0.0495(18) 0.0318(10) -0.0020(10) 0.0106(8) 0.0144(12)
C64 0.0368(7) 0.0485(8) 0.0306(6) -0.0121(6) 0.0021(5) 0.0137(6)
C61A 0.0332(7) 0.0348(7) 0.0408(7) 0.0095(6) 0.0153(5) 0.0119(5)
C62A 0.036(4) 0.038(5) 0.033(3) -0.006(3) 0.007(3) 0.013(3)
C63A 0.046(4) 0.049(5) 0.050(4) -0.026(4) 0.004(3) 0.022(4)
C64A 0.0368(7) 0.0485(8) 0.0306(6) -0.0121(6) 0.0021(5) 0.0137(6)

loop_
_atom_type_symbol
_atom_type_description
_atom_type_scat_dispersion_real
_atom_type_scat_dispersion_imag
_atom_type_scat_source
C C 0.0181 0.0091 'International Tables Vol C Tables 4.2.6.8 and 6.1.1.4'
H H 0.0000 0.0000 'International Tables Vol C Tables 4.2.6.8 and 6.1.1.4'
N N 0.0311 0.0180 'International Tables Vol C Tables 4.2.6.8 and 6.1.1.4'
O O 0.0492 0.0322 'International Tables Vol C Tables 4.2.6.8 and 6.1.1.4'
Mg Mg 0.1719 0.1771 'International Tables Vol C Tables 4.2.6.8 and 6.1.1.4'
Si Si 0.2541 0.3302 'International Tables Vol C Tables 4.2.6.8 and 6.1.1.4'

loop_
_geom_angle_atom_site_label_1
_geom_angle_atom_site_label_2
_geom_angle_atom_site_label_3
_geom_angle
_geom_angle_site_symmetry_1
_geom_angle_site_symmetry_3
_geom_angle_publ_flag
N1 Si1 O1 97.91(4) . . ?
N1 Si1 C13 115.13(6) . . ?
O1 Si1 C13 112.74(6) . . ?
N1 Si1 C14 121.28(5) . . ?
O1 Si1 C14 101.77(5) . . ?
C13 Si1 C14 106.84(7) . . ?
N1 Si1 Mg1 47.95(3) . . ?
O1 Si1 Mg1 50.35(3) . . ?
C13 Si1 Mg1 133.24(5) . . ?
C14 Si1 Mg1 118.78(5) . . ?
O1 Si2 N2 111.55(4) . . ?
O1 Si2 C15 101.32(5) . . ?
N2 Si2 C15 114.16(6) . . ?
O1 Si2 C16 108.83(5) . . ?
N2 Si2 C16 111.08(5) . . ?
C15 Si2 C16 109.42(6) . . ?
O2 Si3 N3 109.29(5) . . ?
O2 Si3 C41 110.63(6) . . ?
N3 Si3 C41 110.99(5) . . ?
O2 Si3 C42 104.25(6) . . ?
N3 Si3 C42 112.96(6) . . ?
C41 Si3 C42 108.52(6) . . ?
O2 Si3 Mg2 87.50(3) . . ?
N3 Si3 Mg2 32.21(3) . . ?
C41 Si3 Mg2 142.77(4) . . ?
C42 Si3 Mg2 97.29(5) . . ?
O2 Si4 N4 109.03(5) . . ?
O2 Si4 C43 104.05(6) . . ?
N4 Si4 C43 113.37(7) . . ?
O2 Si4 C44 111.36(7) . . ?
N4 Si4 C44 111.47(6) . . ?
C43 Si4 C44 107.36(10) . . ?
O2 Si4 Mg1 89.89(3) . . ?
N4 Si4 Mg1 32.49(3) . . ?
C43 Si4 Mg1 94.38(6) . . ?
C44 Si4 Mg1 143.96(5) . . ?
N4 Mg1 O3 107.52(4) . . ?
N4 Mg1 N1 128.61(4) . . ?
O3 Mg1 N1 115.75(4) . . ?
N4 Mg1 O1 124.08(4) . . ?
O3 Mg1 O1 99.91(4) . . ?
N1 Mg1 O1 74.84(4) . . ?
N4 Mg1 Si1 134.87(3) . . ?
O3 Mg1 Si1 115.79(3) . . ?
N1 Mg1 Si1 37.29(3) . . ?
O1 Mg1 Si1 37.81(2) . . ?
N4 Mg1 Si4 27.15(3) . . ?
O3 Mg1 Si4 133.59(3) . . ?
N1 Mg1 Si4 108.38(3) . . ?
O1 Mg1 Si4 104.84(3) . . ?
Si1 Mg1 Si4 107.732(14) . . ?
N3 Mg2 N2 141.68(4) . . ?
N3 Mg2 O4 107.05(4) . . ?
N2 Mg2 O4 108.52(4) . . ?
N3 Mg2 Si3 27.23(3) . . ?
N2 Mg2 Si3 114.82(3) . . ?
O4 Mg2 Si3 133.66(3) . . ?
Si2 O1 Si1 138.24(5) . . ?
Si2 O1 Mg1 129.87(4) . . ?
Si1 O1 Mg1 91.84(4) . . ?
Si3 O2 Si4 139.86(6) . . ?
C60 O3 C57 108.42(10) . . ?
C60 O3 Mg1 122.61(8) . . ?
C57 O3 Mg1 128.16(8) . . ?
C61A O4 C64A 109.09(10) . . ?
C61 O4 C64 109.09(10) . . ?
C61A O4 Mg2 125.33(8) . . ?
C61 O4 Mg2 125.33(8) . . ?
C64A O4 Mg2 125.04(8) . . ?
C64 O4 Mg2 125.04(8) . . ?
C1 N1 Si1 131.92(8) . . ?
C1 N1 Mg1 133.03(8) . . ?
Si1 N1 Mg1 94.76(5) . . ?
C17 N2 Si2 118.37(8) . . ?
C17 N2 Mg2 113.24(7) . . ?
Si2 N2 Mg2 127.99(5) . . ?
C29 N3 Si3 120.81(8) . . ?
C29 N3 Mg2 118.61(7) . . ?
Si3 N3 Mg2 120.56(5) . . ?
C45 N4 Si4 118.94(8) . . ?
C45 N4 Mg1 119.07(8) . . ?
Si4 N4 Mg1 120.35(5) . . ?
N1 C1 C2 122.81(11) . . ?
N1 C1 C6 120.27(11) . . ?
C2 C1 C6 116.88(11) . . ?
C3 C2 C1 120.25(12) . . ?
C3 C2 C7 116.73(11) . . ?
C1 C2 C7 122.90(10) . . ?
C4 C3 C2 121.99(12) . . ?
C4 C3 H3 119.0 . . ?
C2 C3 H3 119.0 . . ?
C5 C4 C3 118.53(11) . . ?
C5 C4 H4 120.7 . . ?
C3 C4 H4 120.7 . . ?
C4 C5 C6 121.84(12) . . ?
C4 C5 H5 119.1 . . ?
C6 C5 H5 119.1 . . ?
C5 C6 C1 120.42(12) . . ?
C5 C6 C10 117.81(11) . . ?
C1 C6 C10 121.68(11) . . ?
C2 C7 C9 109.54(11) . . ?
C2 C7 C8 113.22(12) . . ?
C9 C7 C8 110.03(12) . . ?
C2 C7 H7 108.0 . . ?
C9 C7 H7 108.0 . . ?
C8 C7 H7 108.0 . . ?
C7 C8 H8A 109.5 . . ?
C7 C8 H8B 109.5 . . ?
H8A C8 H8B 109.5 . . ?
C7 C8 H8C 109.5 . . ?
H8A C8 H8C 109.5 . . ?
H8B C8 H8C 109.5 . . ?
C7 C9 H9A 109.5 . . ?
C7 C9 H9B 109.5 . . ?
H9A C9 H9B 109.5 . . ?
C7 C9 H9C 109.5 . . ?
H9A C9 H9C 109.5 . . ?
H9B C9 H9C 109.5 . . ?
C6 C10 C12 109.48(13) . . ?
C6 C10 C11 114.86(11) . . ?
C12 C10 C11 108.69(12) . . ?
C6 C10 H10 107.9 . . ?
C12 C10 H10 107.9 . . ?
C11 C10 H10 107.9 . . ?
C10 C11 H11A 109.5 . . ?
C10 C11 H11B 109.5 . . ?
H11A C11 H11B 109.5 . . ?
C10 C11 H11C 109.5 . . ?
H11A C11 H11C 109.5 . . ?
H11B C11 H11C 109.5 . . ?
C10 C12 H12A 109.5 . . ?
C10 C12 H12B 109.5 . . ?
H12A C12 H12B 109.5 . . ?
C10 C12 H12C 109.5 . . ?
H12A C12 H12C 109.5 . . ?
H12B C12 H12C 109.5 . . ?
Si1 C13 H13A 109.5 . . ?
Si1 C13 H13B 109.5 . . ?
H13A C13 H13B 109.5 . . ?
Si1 C13 H13C 109.5 . . ?
H13A C13 H13C 109.5 . . ?
H13B C13 H13C 109.5 . . ?
Si1 C14 H14A 109.5 . . ?
Si1 C14 H14B 109.5 . . ?
H14A C14 H14B 109.5 . . ?
Si1 C14 H14C 109.5 . . ?
H14A C14 H14C 109.5 . . ?
H14B C14 H14C 109.5 . . ?
Si2 C15 H15A 109.5 . . ?
Si2 C15 H15B 109.5 . . ?
H15A C15 H15B 109.5 . . ?
Si2 C15 H15C 109.5 . . ?
H15A C15 H15C 109.5 . . ?
H15B C15 H15C 109.5 . . ?
Si2 C16 H16A 109.5 . . ?
Si2 C16 H16B 109.5 . . ?
H16A C16 H16B 109.5 . . ?
Si2 C16 H16C 109.5 . . ?
H16A C16 H16C 109.5 . . ?
H16B C16 H16C 109.5 . . ?
C18 C17 C22 117.78(11) . . ?
C18 C17 N2 121.07(10) . . ?
C22 C17 N2 121.14(11) . . ?
C19 C18 C17 120.14(12) . . ?
C19 C18 C23 118.03(12) . . ?
C17 C18 C23 121.82(11) . . ?
C20 C19 C18 121.38(13) . . ?
C20 C19 H19 119.3 . . ?
C18 C19 H19 119.3 . . ?
C21 C20 C19 118.94(12) . . ?
C21 C20 H20 120.5 . . ?
C19 C20 H20 120.5 . . ?
C20 C21 C22 121.92(12) . . ?
C20 C21 H21 119.0 . . ?
C22 C21 H21 119.0 . . ?
C21 C22 C17 119.69(12) . . ?
C21 C22 C26 118.07(11) . . ?
C17 C22 C26 122.22(11) . . ?
C18 C23 C24 111.64(11) . . ?
C18 C23 C25 112.43(11) . . ?
C24 C23 C25 109.60(11) . . ?
C18 C23 H23 107.7 . . ?
C24 C23 H23 107.7 . . ?
C25 C23 H23 107.7 . . ?
C23 C24 H24A 109.5 . . ?
C23 C24 H24B 109.5 . . ?
H24A C24 H24B 109.5 . . ?
C23 C24 H24C 109.5 . . ?
H24A C24 H24C 109.5 . . ?
H24B C24 H24C 109.5 . . ?
C23 C25 H25A 109.5 . . ?
C23 C25 H25B 109.5 . . ?
H25A C25 H25B 109.5 . . ?
C23 C25 H25C 109.5 . . ?
H25A C25 H25C 109.5 . . ?
H25B C25 H25C 109.5 . . ?
C22 C26 C27 112.61(12) . . ?
C22 C26 C28 110.50(12) . . ?
C27 C26 C28 110.29(13) . . ?
C22 C26 H26 107.7 . . ?
C27 C26 H26 107.7 . . ?
C28 C26 H26 107.7 . . ?
C26 C27 H27A 109.5 . . ?
C26 C27 H27B 109.5 . . ?
H27A C27 H27B 109.5 . . ?
C26 C27 H27C 109.5 . . ?
H27A C27 H27C 109.5 . . ?
H27B C27 H27C 109.5 . . ?
C26 C28 H28A 109.5 . . ?
C26 C28 H28B 109.5 . . ?
H28A C28 H28B 109.5 . . ?
C26 C28 H28C 109.5 . . ?
H28A C28 H28C 109.5 . . ?
H28B C28 H28C 109.5 . . ?
C34 C29 C30 117.56(11) . . ?
C34 C29 N3 121.40(10) . . ?
C30 C29 N3 121.02(11) . . ?
C31 C30 C29 120.24(13) . . ?
C31 C30 C35 118.56(12) . . ?
C29 C30 C35 121.19(11) . . ?
C32 C31 C30 121.52(13) . . ?
C32 C31 H31 119.2 . . ?
C30 C31 H31 119.2 . . ?
C31 C32 C33 118.85(12) . . ?
C31 C32 H32 120.6 . . ?
C33 C32 H32 120.6 . . ?
C32 C33 C34 121.70(13) . . ?
C32 C33 H33 119.2 . . ?
C34 C33 H33 119.2 . . ?
C33 C34 C29 119.98(12) . . ?
C33 C34 C38 117.49(11) . . ?
C29 C34 C38 122.51(10) . . ?
C30 C35 C36 110.80(16) . . ?
C30 C35 C37 112.76(13) . . ?
C36 C35 C37 109.31(14) . . ?
C30 C35 H35 107.9 . . ?
C36 C35 H35 107.9 . . ?
C37 C35 H35 107.9 . . ?
C35 C36 H36A 109.5 . . ?
C35 C36 H36B 109.5 . . ?
H36A C36 H36B 109.5 . . ?
C35 C36 H36C 109.5 . . ?
H36A C36 H36C 109.5 . . ?
H36B C36 H36C 109.5 . . ?
C35 C37 H37A 109.5 . . ?
C35 C37 H37B 109.5 . . ?
H37A C37 H37B 109.5 . . ?
C35 C37 H37C 109.5 . . ?
H37A C37 H37C 109.5 . . ?
H37B C37 H37C 109.5 . . ?
C34 C38 C39 111.18(11) . . ?
C34 C38 C40 112.02(11) . . ?
C39 C38 C40 108.90(11) . . ?
C34 C38 H38 108.2 . . ?
C39 C38 H38 108.2 . . ?
C40 C38 H38 108.2 . . ?
C38 C39 H39A 109.5 . . ?
C38 C39 H39B 109.5 . . ?
H39A C39 H39B 109.5 . . ?
C38 C39 H39C 109.5 . . ?
H39A C39 H39C 109.5 . . ?
H39B C39 H39C 109.5 . . ?
C38 C40 H40A 109.5 . . ?
C38 C40 H40B 109.5 . . ?
H40A C40 H40B 109.5 . . ?
C38 C40 H40C 109.5 . . ?
H40A C40 H40C 109.5 . . ?
H40B C40 H40C 109.5 . . ?
Si3 C41 H41A 109.5 . . ?
Si3 C41 H41B 109.5 . . ?
H41A C41 H41B 109.5 . . ?
Si3 C41 H41C 109.5 . . ?
H41A C41 H41C 109.5 . . ?
H41B C41 H41C 109.5 . . ?
Si3 C42 H42A 109.5 . . ?
Si3 C42 H42B 109.5 . . ?
H42A C42 H42B 109.5 . . ?
Si3 C42 H42C 109.5 . . ?
H42A C42 H42C 109.5 . . ?
H42B C42 H42C 109.5 . . ?
Si4 C43 H43A 109.5 . . ?
Si4 C43 H43B 109.5 . . ?
H43A C43 H43B 109.5 . . ?
Si4 C43 H43C 109.5 . . ?
H43A C43 H43C 109.5 . . ?
H43B C43 H43C 109.5 . . ?
Si4 C44 H44A 109.5 . . ?
Si4 C44 H44B 109.5 . . ?
H44A C44 H44B 109.5 . . ?
Si4 C44 H44C 109.5 . . ?
H44A C44 H44C 109.5 . . ?
H44B C44 H44C 109.5 . . ?
C50 C45 C46 118.02(11) . . ?
C50 C45 N4 120.69(11) . . ?
C46 C45 N4 121.28(11) . . ?
C47 C46 C45 119.71(12) . . ?
C47 C46 C51 118.23(12) . . ?
C45 C46 C51 122.06(11) . . ?
C48 C47 C46 121.64(13) . . ?
C48 C47 H47 119.2 . . ?
C46 C47 H47 119.2 . . ?
C49 C48 C47 119.06(13) . . ?
C49 C48 H48 120.5 . . ?
C47 C48 H48 120.5 . . ?
C48 C49 C50 121.32(14) . . ?
C48 C49 H49 119.3 . . ?
C50 C49 H49 119.3 . . ?
C49 C50 C45 120.19(13) . . ?
C49 C50 C54 118.81(12) . . ?
C45 C50 C54 120.99(11) . . ?
C46 C51 C53 111.49(12) . . ?
C46 C51 C52 111.45(13) . . ?
C53 C51 C52 109.85(13) . . ?
C46 C51 H51 108.0 . . ?
C53 C51 H51 108.0 . . ?
C52 C51 H51 108.0 . . ?
C51 C52 H52A 109.5 . . ?
C51 C52 H52B 109.5 . . ?
H52A C52 H52B 109.5 . . ?
C51 C52 H52C 109.5 . . ?
H52A C52 H52C 109.5 . . ?
H52B C52 H52C 109.5 . . ?
C51 C53 H53A 109.5 . . ?
C51 C53 H53B 109.5 . . ?
H53A C53 H53B 109.5 . . ?
C51 C53 H53C 109.5 . . ?
H53A C53 H53C 109.5 . . ?
H53B C53 H53C 109.5 . . ?
C50 C54 C55 112.51(13) . . ?
C50 C54 C56 110.57(13) . . ?
C55 C54 C56 110.75(13) . . ?
C50 C54 H54 107.6 . . ?
C55 C54 H54 107.6 . . ?
C56 C54 H54 107.6 . . ?
C54 C55 H55A 109.5 . . ?
C54 C55 H55B 109.5 . . ?
H55A C55 H55B 109.5 . . ?
C54 C55 H55C 109.5 . . ?
H55A C55 H55C 109.5 . . ?
H55B C55 H55C 109.5 . . ?
C54 C56 H56A 109.5 . . ?
C54 C56 H56B 109.5 . . ?
H56A C56 H56B 109.5 . . ?
C54 C56 H56C 109.5 . . ?
H56A C56 H56C 109.5 . . ?
H56B C56 H56C 109.5 . . ?
O3 C57 C58 104.72(13) . . ?
O3 C57 H57A 110.8 . . ?
C58 C57 H57A 110.8 . . ?
O3 C57 H57B 110.8 . . ?
C58 C57 H57B 110.8 . . ?
H57A C57 H57B 108.9 . . ?
C59 C58 C57 102.50(14) . . ?
C59 C58 H58A 111.3 . . ?
C57 C58 H58A 111.3 . . ?
C59 C58 H58B 111.3 . . ?
C57 C58 H58B 111.3 . . ?
H58A C58 H58B 109.2 . . ?
C60 C59 C58 103.22(16) . . ?
C60 C59 H59A 111.1 . . ?
C58 C59 H59A 111.1 . . ?
C60 C59 H59B 111.1 . . ?
C58 C59 H59B 111.1 . . ?
H59A C59 H59B 109.1 . . ?
O3 C60 C59 106.49(13) . . ?
O3 C60 H60A 110.4 . . ?
C59 C60 H60A 110.4 . . ?
O3 C60 H60B 110.4 . . ?
C59 C60 H60B 110.4 . . ?
H60A C60 H60B 108.6 . . ?
O4 C61 C62 104.27(15) . . ?
O4 C61 H61A 110.9 . . ?
C62 C61 H61A 110.9 . . ?
O4 C61 H61B 110.9 . . ?
C62 C61 H61B 110.9 . . ?
H61A C61 H61B 108.9 . . ?
C63 C62 C61 102.6(2) . . ?
C63 C62 H62A 111.2 . . ?
C61 C62 H62A 111.2 . . ?
C63 C62 H62B 111.2 . . ?
C61 C62 H62B 111.2 . . ?
H62A C62 H62B 109.2 . . ?
C64 C63 C62 101.0(2) . . ?
C64 C63 H63A 111.6 . . ?
C62 C63 H63A 111.6 . . ?
C64 C63 H63B 111.6 . . ?
C62 C63 H63B 111.6 . . ?
H63A C63 H63B 109.4 . . ?
O4 C64 C63 106.05(12) . . ?
O4 C64 H64A 110.5 . . ?
C63 C64 H64A 110.5 . . ?
O4 C64 H64B 110.5 . . ?
C63 C64 H64B 110.5 . . ?
H64A C64 H64B 108.7 . . ?
C62A C61A O4 106.6(3) . . ?
C62A C61A H61C 110.4 . . ?
O4 C61A H61C 110.4 . . ?
C62A C61A H61D 110.4 . . ?
O4 C61A H61D 110.4 . . ?
H61C C61A H61D 108.6 . . ?
C61A C62A C63A 99.5(8) . . ?
C61A C62A H62C 111.9 . . ?
C63A C62A H62C 111.9 . . ?
C61A C62A H62D 111.9 . . ?
C63A C62A H62D 111.9 . . ?
H62C C62A H62D 109.6 . . ?
C62A C63A C64A 101.3(6) . . ?
C62A C63A H63C 111.5 . . ?
C64A C63A H63C 111.5 . . ?
C62A C63A H63D 111.5 . . ?
C64A C63A H63D 111.5 . . ?
H63C C63A H63D 109.3 . . ?
O4 C64A C63A 98.7(4) . . ?
O4 C64A H64C 112.0 . . ?
C63A C64A H64C 112.0 . . ?
O4 C64A H64D 112.0 . . ?
C63A C64A H64D 112.0 . . ?
H64C C64A H64D 109.7 . . ?

loop_
_geom_bond_atom_site_label_1
_geom_bond_atom_site_label_2
_geom_bond_distance
_geom_bond_site_symmetry_2
_geom_bond_publ_flag
Si1 N1 1.6829(10) . ?
Si1 O1 1.6977(8) . ?
Si1 C13 1.8666(14) . ?
Si1 C14 1.8799(13) . ?
Si1 Mg1 2.7682(5) . ?
Si2 O1 1.6963(8) . ?
Si2 N2 1.7012(10) . ?
Si2 C15 1.8577(13) . ?
Si2 C16 1.8778(13) . ?
Si3 O2 1.6431(9) . ?
Si3 N3 1.7102(10) . ?
Si3 C41 1.8705(13) . ?
Si3 C42 1.8749(14) . ?
Si3 Mg2 3.2184(5) . ?
Si4 O2 1.6516(9) . ?
Si4 N4 1.6990(10) . ?
Si4 C43 1.8646(16) . ?
Si4 C44 1.8685(15) . ?
Si4 Mg1 3.2126(5) . ?
Mg1 N4 2.0000(10) . ?
Mg1 O3 2.0460(9) . ?
Mg1 N1 2.0626(10) . ?
Mg1 O1 2.1326(9) . ?
Mg2 N3 1.9922(10) . ?
Mg2 N2 2.0028(10) . ?
Mg2 O4 2.0178(9) . ?
O3 C60 1.4577(18) . ?
O3 C57 1.4655(15) . ?
O4 C61A 1.4659(15) . ?
O4 C61 1.4659(15) . ?
O4 C64A 1.4682(16) . ?
O4 C64 1.4682(16) . ?
N1 C1 1.4160(14) . ?
N2 C17 1.4362(15) . ?
N3 C29 1.4280(15) . ?
N4 C45 1.4225(14) . ?
C1 C2 1.4247(17) . ?
C1 C6 1.4288(17) . ?
C2 C3 1.3981(17) . ?
C2 C7 1.5180(18) . ?
C3 C4 1.382(2) . ?
C3 H3 0.9500 . ?
C4 C5 1.379(2) . ?
C4 H4 0.9500 . ?
C5 C6 1.3967(17) . ?
C5 H5 0.9500 . ?
C6 C10 1.5171(18) . ?
C7 C9 1.536(2) . ?
C7 C8 1.5377(19) . ?
C7 H7 1.0000 . ?
C8 H8A 0.9800 . ?
C8 H8B 0.9800 . ?
C8 H8C 0.9800 . ?
C9 H9A 0.9800 . ?
C9 H9B 0.9800 . ?
C9 H9C 0.9800 . ?
C10 C12 1.527(2) . ?
C10 C11 1.5318(18) . ?
C10 H10 1.0000 . ?
C11 H11A 0.9800 . ?
C11 H11B 0.9800 . ?
C11 H11C 0.9800 . ?
C12 H12A 0.9800 . ?
C12 H12B 0.9800 . ?
C12 H12C 0.9800 . ?
C13 H13A 0.9800 . ?
C13 H13B 0.9800 . ?
C13 H13C 0.9800 . ?
C14 H14A 0.9800 . ?
C14 H14B 0.9800 . ?
C14 H14C 0.9800 . ?
C15 H15A 0.9800 . ?
C15 H15B 0.9800 . ?
C15 H15C 0.9800 . ?
C16 H16A 0.9800 . ?
C16 H16B 0.9800 . ?
C16 H16C 0.9800 . ?
C17 C18 1.4209(17) . ?
C17 C22 1.4211(16) . ?
C18 C19 1.3926(18) . ?
C18 C23 1.5199(17) . ?
C19 C20 1.387(2) . ?
C19 H19 0.9500 . ?
C20 C21 1.374(2) . ?
C20 H20 0.9500 . ?
C21 C22 1.3974(19) . ?
C21 H21 0.9500 . ?
C22 C26 1.5166(18) . ?
C23 C24 1.5311(19) . ?
C23 C25 1.5375(18) . ?
C23 H23 1.0000 . ?
C24 H24A 0.9800 . ?
C24 H24B 0.9800 . ?
C24 H24C 0.9800 . ?
C25 H25A 0.9800 . ?
C25 H25B 0.9800 . ?
C25 H25C 0.9800 . ?
C26 C27 1.529(2) . ?
C26 C28 1.535(2) . ?
C26 H26 1.0000 . ?
C27 H27A 0.9800 . ?
C27 H27B 0.9800 . ?
C27 H27C 0.9800 . ?
C28 H28A 0.9800 . ?
C28 H28B 0.9800 . ?
C28 H28C 0.9800 . ?
C29 C34 1.4187(17) . ?
C29 C30 1.4210(17) . ?
C30 C31 1.3961(19) . ?
C30 C35 1.517(2) . ?
C31 C32 1.380(2) . ?
C31 H31 0.9500 . ?
C32 C33 1.382(2) . ?
C32 H32 0.9500 . ?
C33 C34 1.3979(18) . ?
C33 H33 0.9500 . ?
C34 C38 1.5195(17) . ?
C35 C36 1.527(3) . ?
C35 C37 1.530(2) . ?
C35 H35 1.0000 . ?
C36 H36A 0.9800 . ?
C36 H36B 0.9800 . ?
C36 H36C 0.9800 . ?
C37 H37A 0.9800 . ?
C37 H37B 0.9800 . ?
C37 H37C 0.9800 . ?
C38 C39 1.5270(19) . ?
C38 C40 1.5345(18) . ?
C38 H38 1.0000 . ?
C39 H39A 0.9800 . ?
C39 H39B 0.9800 . ?
C39 H39C 0.9800 . ?
C40 H40A 0.9800 . ?
C40 H40B 0.9800 . ?
C40 H40C 0.9800 . ?
C41 H41A 0.9800 . ?
C41 H41B 0.9800 . ?
C41 H41C 0.9800 . ?
C42 H42A 0.9800 . ?
C42 H42B 0.9800 . ?
C42 H42C 0.9800 . ?
C43 H43A 0.9800 . ?
C43 H43B 0.9800 . ?
C43 H43C 0.9800 . ?
C44 H44A 0.9800 . ?
C44 H44B 0.9800 . ?
C44 H44C 0.9800 . ?
C45 C50 1.4162(18) . ?
C45 C46 1.4181(18) . ?
C46 C47 1.3975(18) . ?
C46 C51 1.5154(19) . ?
C47 C48 1.383(2) . ?
C47 H47 0.9500 . ?
C48 C49 1.379(2) . ?
C48 H48 0.9500 . ?
C49 C50 1.3969(18) . ?
C49 H49 0.9500 . ?
C50 C54 1.5154(19) . ?
C51 C53 1.528(2) . ?
C51 C52 1.533(2) . ?
C51 H51 1.0000 . ?
C52 H52A 0.9800 . ?
C52 H52B 0.9800 . ?
C52 H52C 0.9800 . ?
C53 H53A 0.9800 . ?
C53 H53B 0.9800 . ?
C53 H53C 0.9800 . ?
C54 C55 1.517(2) . ?
C54 C56 1.521(2) . ?
C54 H54 1.0000 . ?
C55 H55A 0.9800 . ?
C55 H55B 0.9800 . ?
C55 H55C 0.9800 . ?
C56 H56A 0.9800 . ?
C56 H56B 0.9800 . ?
C56 H56C 0.9800 . ?
C57 C58 1.515(2) . ?
C57 H57A 0.9900 . ?
C57 H57B 0.9900 . ?
C58 C59 1.504(3) . ?
C58 H58A 0.9900 . ?
C58 H58B 0.9900 . ?
C59 C60 1.476(2) . ?
C59 H59A 0.9900 . ?
C59 H59B 0.9900 . ?
C60 H60A 0.9900 . ?
C60 H60B 0.9900 . ?
C61 C62 1.542(3) . ?
C61 H61A 0.9900 . ?
C61 H61B 0.9900 . ?
C62 C63 1.526(5) . ?
C62 H62A 0.9900 . ?
C62 H62B 0.9900 . ?
C63 C64 1.517(3) . ?
C63 H63A 0.9900 . ?
C63 H63B 0.9900 . ?
C64 H64A 0.9900 . ?
C64 H64B 0.9900 . ?
C61A C62A 1.430(8) . ?
C61A H61C 0.9900 . ?
C61A H61D 0.9900 . ?
C62A C63A 1.497(12) . ?
C62A H62C 0.9900 . ?
C62A H62D 0.9900 . ?
C63A C64A 1.578(7) . ?
C63A H63C 0.9900 . ?
C63A H63D 0.9900 . ?
C64A H64C 0.9900 . ?
C64A H64D 0.9900 . ?

loop_
_platon_squeeze_void_nr
_platon_squeeze_void_average_x
_platon_squeeze_void_average_y
_platon_squeeze_void_average_z
_platon_squeeze_void_volume
_platon_squeeze_void_count_electrons
_platon_squeeze_void_content
1 0.000 0.500 0.500 846 199 ' '
2 0.500 0.000 1.000 846 199 ' '
3 0.219 0.793 0.250 14 0 ' '
4 0.280 0.293 0.250 14 0 ' '
5 0.719 0.707 0.750 14 0 ' '
6 0.780 0.207 0.750 14 0 ' '
